data_4025337
loop_
_publ_author_name
'Marina Martjuga'
'Dmitry Shabashov'
'Sergey Belyakov'
'Edvards Liepinsh'
'Edgars Suna'

_publ_section_title
;
 Asymmetric Synthesis of 1,3-Diamines by Diastereoselective Reduction of
 Enantiopure N-tert-Butanesulfinylketimines: Unusual Directing Effects of
 the ortho-Substituent
;
_journal_name_full 'Journal of Organic Chemistry'
_journal_page_first 2357
_journal_page_last 2368
_journal_paper_doi 10.1021/jo100173f
_journal_volume 75
_journal_year 2010
_chemical_absolute_configuration rmad
_chemical_compound_source 'Local laboratory'
_chemical_formula_moiety 'C18 H21 N O2 S '
_chemical_formula_sum 'C18 H21 N O2 S'
_chemical_formula_weight 315.43
_chemical_name_systematic
;
 ?
;
_space_group_IT_number 19
_symmetry_cell_setting orthorhombic
_symmetry_space_group_name_Hall 'P 2ac 2ab'
_symmetry_space_group_name_H-M 'P 21 21 21'
_atom_sites_solution_primary direct
_atom_sites_solution_secondary difmap
_cell_angle_alpha 90.00
_cell_angle_beta 90.00
_cell_angle_gamma 90.00
_cell_formula_units_Z 4
_cell_length_a 10.7047(3)
_cell_length_b 10.7252(2)
_cell_length_c 14.7684(5)
_cell_measurement_reflns_used 8550
_cell_measurement_temperature 188
_cell_measurement_theta_max 28.700
_cell_measurement_theta_min 0.998
_cell_volume 1695.56(8)
_computing_cell_refinement 'HKL Scalepack (Otwinowski & Minor 1997)'
_computing_data_collection KappaCCD
_computing_data_reduction 'Denzo and Scalepak (Otwinowski & Minor, 1997)'
_computing_structure_refinement 'SHELXL-97 (Sheldrick, 1997)'
_computing_structure_solution 'SIR92 (Altomare et al., 1994)'
_diffrn_measured_fraction_theta_full 0.994
_diffrn_measured_fraction_theta_max 0.994
_diffrn_measurement_device KappaCCD
_diffrn_measurement_method CCD
_diffrn_orient_matrix_type X=UH
_diffrn_orient_matrix_UB_11 -0.07760
_diffrn_orient_matrix_UB_12 0.04091
_diffrn_orient_matrix_UB_13 -0.03210
_diffrn_orient_matrix_UB_21 0.05033
_diffrn_orient_matrix_UB_22 0.07316
_diffrn_orient_matrix_UB_23 -0.02842
_diffrn_orient_matrix_UB_31 0.00922
_diffrn_orient_matrix_UB_32 -0.02971
_diffrn_orient_matrix_UB_33 -0.06014
_diffrn_radiation_source 'fine-focus sealed tube'
_diffrn_radiation_type ' MoK\a'
_diffrn_radiation_wavelength_id all
_diffrn_reflns_av_R_equivalents 0.026
_diffrn_reflns_limit_h_max 14
_diffrn_reflns_limit_h_min -14
_diffrn_reflns_limit_k_max 14
_diffrn_reflns_limit_k_min -14
_diffrn_reflns_limit_l_max 19
_diffrn_reflns_limit_l_min -19
_diffrn_reflns_number 4357
_diffrn_reflns_theta_full 29.0
_diffrn_reflns_theta_max 29.0
_diffrn_reflns_theta_min 1.90
_exptl_absorpt_coefficient_mu 0.197
_exptl_absorpt_correction_type none
_exptl_crystal_colour Yellow
_exptl_crystal_density_diffrn 1.236
_exptl_crystal_density_method 'not measured'
_exptl_crystal_description 'Prism (0.21x0.27x0.38 mm)'
_exptl_crystal_F_000 672
_exptl_crystal_size_max 0.38
_exptl_crystal_size_mid 0.27
_exptl_crystal_size_min 0.21
_refine_diff_density_max 0.400
_refine_diff_density_min -0.632
_refine_diff_density_rms 0.181
_refine_ls_abs_structure_details 'Flack H D (1983), Acta Cryst. A39, 876-881'
_refine_ls_abs_structure_Flack -0.06(9)
_refine_ls_extinction_method none
_refine_ls_goodness_of_fit_ref 1.177
_refine_ls_hydrogen_treatment constr
_refine_ls_matrix_type full
_refine_ls_number_parameters 199
_refine_ls_number_reflns 4338
_refine_ls_number_restraints 0
_refine_ls_restrained_S_all 1.177
_refine_ls_R_factor_all 0.0697
_refine_ls_R_factor_gt 0.0492
_refine_ls_shift/su_max 0.022
_refine_ls_shift/su_mean 0.003
_refine_ls_structure_factor_coef Fsqd
_refine_ls_weighting_details 'calc w=1/[\s^2^(Fo^2^)+(0.0853P)^2^+0.0139P] where P=(Fo^2^+2Fc^2^)/3'
_refine_ls_weighting_scheme calc
_refine_ls_wR_factor_gt 0.1258
_refine_ls_wR_factor_ref 0.1482
_reflns_number_gt 3589
_reflns_number_total 4338
_reflns_threshold_expression >2sigma(I)
_cod_data_source_file jo100173f_si_008.cif
_cod_data_source_block global
_cod_depositor_comments
;
The following automatic conversions were performed:

'_symmetry_cell_setting' value 'Orthorhombic' changed to
'orthorhombic' according to the built-in table from CIF Core
dictionary named 'cif_core.dic' version 2.4.1 from 2010-06-29.

Automatic conversion script
Id: cif_fix_values 1646 2011-03-28 12:23:43Z adriana 
;
_cod_original_sg_symbol_Hall 'P 2ac 2ab '
_cod_original_sg_symbol_H-M 'P 21 21 21 '
_cod_original_formula_sum 'C18 H21 N O2 S '
_cod_database_code 4025337
_cod_database_fobs_code 4025337

loop_
_symmetry_equiv_pos_as_xyz
+X,+Y,+Z
'-X+ 1/2,-Y,+Z+ 1/2'
'+X+ 1/2,-Y+ 1/2,-Z'
'-X,+Y+ 1/2,-Z+ 1/2'

loop_
_atom_site_label
_atom_site_type_symbol
_atom_site_fract_x
_atom_site_fract_y
_atom_site_fract_z
_atom_site_U_iso_or_equiv
_atom_site_adp_type
_atom_site_occupancy
_atom_site_symmetry_multiplicity
_atom_site_calc_flag
_atom_site_refinement_flags
_atom_site_disorder_assembly
_atom_site_disorder_group
S9 S 0.26334(6) 0.41413(5) 0.81388(4) 0.03733(17) Uani 1 1 d . . .
N8 N 0.24937(17) 0.56179(16) 0.85789(12) 0.0332(4) Uani 1 1 d . . .
O21 O 0.05517(19) 0.39846(15) 0.95171(14) 0.0501(5) Uani 1 1 d . . .
C16 C 0.0221(2) 0.7839(2) 0.94256(16) 0.0337(5) Uani 1 1 d . . .
C19 C 0.2425(3) 0.9111(2) 0.97730(19) 0.0445(6) Uani 1 1 d . . .
C15 C 0.1351(2) 0.73439(17) 0.91242(14) 0.0374(4) Uani 1 1 d . . .
C11 C 0.3407(2) 0.4593(2) 0.70736(17) 0.0382(5) Uani 1 1 d . . .
O10 O 0.3608(2) 0.3560(2) 0.87136(15) 0.0655(6) Uani 1 1 d . . .
C7 C 0.14076(19) 0.60965(17) 0.86829(14) 0.0366(4) Uani 1 1 d . . .
C6 C -0.0537(2) 0.6030(2) 0.77298(18) 0.0413(6) Uani 1 1 d . . .
C20 C 0.2454(2) 0.79977(18) 0.92931(16) 0.0356(5) Uani 1 1 d . . .
C2 C -0.0191(2) 0.4392(2) 0.88245(18) 0.0389(5) Uani 1 1 d . . .
C18 C 0.1294(3) 0.9569(2) 1.00951(17) 0.0443(6) Uani 1 1 d . . .
C3 C -0.1284(3) 0.3811(3) 0.8542(2) 0.0569(9) Uani 1 1 d . . .
C1 C 0.0198(2) 0.54918(19) 0.84063(15) 0.0316(5) Uani 1 1 d . . .
C12 C 0.2443(3) 0.5271(3) 0.65085(19) 0.0530(7) Uani 1 1 d . . .
C17 C 0.0205(3) 0.8950(2) 0.99191(17) 0.0406(6) Uani 1 1 d . . .
C4 C -0.1981(3) 0.4338(3) 0.7853(3) 0.0677(10) Uani 1 1 d . . .
C5 C -0.1630(3) 0.5448(3) 0.7452(2) 0.0606(8) Uani 1 1 d . . .
C14 C 0.3751(4) 0.3361(3) 0.6634(2) 0.0701(10) Uani 1 1 d . . .
C13 C 0.4553(3) 0.5401(4) 0.7257(3) 0.0780(12) Uani 1 1 d . . .
C22 C 0.0321(5) 0.2770(3) 0.9871(3) 0.0982(16) Uani 1 1 d . . .
H16 H -0.0602 0.7475 0.9342 0.040 Uiso 1 1 d R . .
H19 H 0.3243 0.9570 0.9951 0.053 Uiso 1 1 d R . .
H6 H -0.0288 0.6912 0.7469 0.050 Uiso 1 1 d R . .
H20 H 0.3223 0.7806 0.9006 0.043 Uiso 1 1 d R . .
H18 H 0.1349 1.0392 1.0476 0.053 Uiso 1 1 d R . .
H3 H -0.1582 0.2910 0.8816 0.068 Uiso 1 1 d R . .
H12A H 0.2808 0.5524 0.5944 0.064 Uiso 1 1 d R . .
H12B H 0.1751 0.4724 0.6394 0.064 Uiso 1 1 d R . .
H12C H 0.2155 0.5993 0.6831 0.064 Uiso 1 1 d R . .
H17 H -0.0579 0.9281 1.0124 0.049 Uiso 1 1 d R . .
H4 H -0.2720 0.3923 0.7641 0.081 Uiso 1 1 d R . .
H5 H -0.2135 0.5834 0.6993 0.073 Uiso 1 1 d R . .
H14A H 0.4167 0.3515 0.6069 0.084 Uiso 1 1 d R . .
H14B H 0.4300 0.2914 0.7032 0.084 Uiso 1 1 d R . .
H14C H 0.3012 0.2875 0.6527 0.084 Uiso 1 1 d R . .
H13A H 0.4936 0.5614 0.6690 0.094 Uiso 1 1 d R . .
H13B H 0.4294 0.6148 0.7562 0.094 Uiso 1 1 d R . .
H13C H 0.5144 0.4960 0.7628 0.094 Uiso 1 1 d R . .
H22A H -0.0513 0.2764 1.0211 0.118 Uiso 1 1 d R . .
H22B H 0.0970 0.2565 1.0295 0.118 Uiso 1 1 d R . .
H22C H 0.0319 0.2171 0.9388 0.118 Uiso 1 1 d R . .

loop_
_atom_site_aniso_label
_atom_site_aniso_U_11
_atom_site_aniso_U_22
_atom_site_aniso_U_33
_atom_site_aniso_U_23
_atom_site_aniso_U_13
_atom_site_aniso_U_12
S9 0.0478(3) 0.0287(3) 0.0354(3) -0.0037(2) -0.0034(2) 0.0100(2)
N8 0.0356(10) 0.0323(8) 0.0319(9) -0.0078(7) -0.0045(8) 0.0035(7)
O21 0.0748(13) 0.0305(8) 0.0449(10) 0.0070(8) 0.0096(9) -0.0081(8)
C16 0.0354(12) 0.0347(10) 0.0309(11) -0.0006(9) 0.0011(10) 0.0041(8)
C19 0.0533(15) 0.0305(10) 0.0499(13) -0.0051(9) -0.0180(12) -0.0033(11)
C15 0.0451(11) 0.0342(9) 0.0328(9) 0.0002(7) -0.0020(8) 0.0025(8)
C11 0.0346(12) 0.0450(12) 0.0349(13) -0.0085(10) -0.0010(10) 0.0061(9)
O10 0.0877(16) 0.0605(11) 0.0483(12) 0.0026(10) -0.0150(12) 0.0404(11)
C7 0.0404(10) 0.0380(9) 0.0314(9) 0.0000(7) -0.0010(8) -0.0020(7)
C6 0.0365(12) 0.0487(13) 0.0388(13) -0.0084(11) -0.0063(10) 0.0050(10)
C20 0.0347(12) 0.0338(10) 0.0382(12) -0.0022(9) -0.0051(11) 0.0004(8)
C2 0.0443(13) 0.0308(11) 0.0416(13) -0.0112(9) 0.0135(11) -0.0067(9)
C18 0.0670(17) 0.0272(10) 0.0387(13) -0.0076(9) -0.0145(13) 0.0069(11)
C3 0.0521(17) 0.0462(14) 0.072(2) -0.0311(14) 0.0254(16) -0.0196(12)
C1 0.0311(11) 0.0318(10) 0.0319(11) -0.0069(8) 0.0019(9) -0.0028(8)
C12 0.0579(17) 0.0619(15) 0.0392(13) 0.0064(12) 0.0007(14) 0.0089(13)
C17 0.0515(15) 0.0350(11) 0.0352(12) -0.0037(9) -0.0019(11) 0.0132(10)
C4 0.0384(15) 0.079(2) 0.085(2) -0.051(2) 0.0075(16) -0.0169(14)
C5 0.0375(15) 0.085(2) 0.0597(19) -0.0307(17) -0.0131(13) 0.0055(13)
C14 0.095(3) 0.0621(18) 0.0533(19) -0.0183(15) 0.0072(18) 0.0302(17)
C13 0.0428(18) 0.117(3) 0.074(2) -0.026(2) 0.0148(17) -0.0236(18)
C22 0.193(5) 0.0366(15) 0.065(2) 0.0115(16) 0.003(3) -0.035(2)

loop_
_atom_type_symbol
_atom_type_description
_atom_type_scat_dispersion_real
_atom_type_scat_dispersion_imag
_atom_type_scat_source
C C 0.0033 0.0016 'International Tables Vol C Tables 4.2.6.8 and 6.1.1.4'
H H 0.0000 0.0000 'International Tables Vol C Tables 4.2.6.8 and 6.1.1.4'
N N 0.0061 0.0033 'International Tables Vol C Tables 4.2.6.8 and 6.1.1.4'
O O 0.0106 0.0060 'International Tables Vol C Tables 4.2.6.8 and 6.1.1.4'
S S 0.1246 0.1234 'International Tables Vol C Tables 4.2.6.8 and 6.1.1.4'

loop_
_diffrn_radiation_wavelength
0.71073

loop_
_geom_angle_atom_site_label_1
_geom_angle_atom_site_label_2
_geom_angle_atom_site_label_3
_geom_angle
_geom_angle_site_symmetry_1
_geom_angle_site_symmetry_3
_geom_angle_publ_flag
O10 S9 N8 103.41(11) . . ?
O10 S9 C11 106.43(12) . . ?
N8 S9 C11 96.87(10) . . ?
C7 N8 S9 119.60(15) . . ?
C2 O21 C22 117.8(3) . . ?
C15 C16 C17 120.1(2) . . ?
C20 C19 C18 119.8(2) . . ?
C16 C15 C20 119.04(19) . . ?
C16 C15 C7 121.15(18) . . ?
C20 C15 C7 119.68(18) . . ?
C12 C11 C14 110.3(2) . . ?
C12 C11 C13 112.0(3) . . ?
C14 C11 C13 112.0(3) . . ?
C12 C11 S9 106.88(17) . . ?
C14 C11 S9 104.2(2) . . ?
C13 C11 S9 111.0(2) . . ?
N8 C7 C15 116.72(17) . . ?
N8 C7 C1 125.17(18) . . ?
C15 C7 C1 118.10(17) . . ?
C5 C6 C1 120.1(3) . . ?
C19 C20 C15 120.3(2) . . ?
O21 C2 C3 124.8(2) . . ?
O21 C2 C1 115.3(2) . . ?
C3 C2 C1 119.8(3) . . ?
C17 C18 C19 120.5(2) . . ?
C4 C3 C2 119.5(3) . . ?
C2 C1 C6 119.8(2) . . ?
C2 C1 C7 120.1(2) . . ?
C6 C1 C7 120.1(2) . . ?
C18 C17 C16 120.2(2) . . ?
C5 C4 C3 121.4(3) . . ?
C4 C5 C6 119.3(3) . . ?
C15 C16 H16 126.3 . . ?
C17 C16 H16 113.6 . . ?
C20 C19 H19 121.2 . . ?
C18 C19 H19 118.7 . . ?
C5 C6 H6 120.5 . . ?
C1 C6 H6 119.3 . . ?
C19 C20 H20 115.7 . . ?
C15 C20 H20 123.0 . . ?
C17 C18 H18 123.9 . . ?
C19 C18 H18 115.6 . . ?
C4 C3 H3 118.4 . . ?
C2 C3 H3 122.0 . . ?
C11 C12 H12A 109.7 . . ?
C11 C12 H12B 109.3 . . ?
H12A C12 H12B 109.5 . . ?
C11 C12 H12C 109.4 . . ?
H12A C12 H12C 109.5 . . ?
H12B C12 H12C 109.5 . . ?
C18 C17 H17 120.4 . . ?
C16 C17 H17 119.3 . . ?
C5 C4 H4 118.9 . . ?
C3 C4 H4 119.8 . . ?
C4 C5 H5 121.4 . . ?
C6 C5 H5 119.3 . . ?
C11 C14 H14A 109.6 . . ?
C11 C14 H14B 108.8 . . ?
H14A C14 H14B 109.5 . . ?
C11 C14 H14C 110.1 . . ?
H14A C14 H14C 109.5 . . ?
H14B C14 H14C 109.5 . . ?
C11 C13 H13A 108.9 . . ?
C11 C13 H13B 108.9 . . ?
H13A C13 H13B 109.5 . . ?
C11 C13 H13C 110.6 . . ?
H13A C13 H13C 109.5 . . ?
H13B C13 H13C 109.5 . . ?
O21 C22 H22A 109.6 . . ?
O21 C22 H22B 108.9 . . ?
H22A C22 H22B 108.0 . . ?
O21 C22 H22C 109.8 . . ?
H22A C22 H22C 110.9 . . ?
H22B C22 H22C 109.5 . . ?

loop_
_geom_bond_atom_site_label_1
_geom_bond_atom_site_label_2
_geom_bond_distance
_geom_bond_site_symmetry_2
_geom_bond_publ_flag
S9 O10 1.4826(19) . ?
S9 N8 1.7185(17) . ?
S9 C11 1.843(3) . ?
N8 C7 1.280(3) . ?
O21 C2 1.367(3) . ?
O21 C22 1.425(3) . ?
C16 C15 1.394(3) . ?
C16 C17 1.397(3) . ?
C19 C20 1.389(3) . ?
C19 C18 1.390(4) . ?
C15 C20 1.395(3) . ?
C15 C7 1.489(3) . ?
C11 C12 1.513(4) . ?
C11 C14 1.517(4) . ?
C11 C13 1.526(4) . ?
C7 C1 1.504(3) . ?
C6 C5 1.388(4) . ?
C6 C1 1.397(3) . ?
C2 C3 1.390(4) . ?
C2 C1 1.395(3) . ?
C18 C17 1.366(4) . ?
C3 C4 1.382(5) . ?
C4 C5 1.382(5) . ?
C16 H16 0.9711 . ?
C19 H19 1.0374 . ?
C6 H6 1.0558 . ?
C20 H20 0.9488 . ?
C18 H18 1.0480 . ?
C3 H3 1.0945 . ?
C12 H12A 0.9600 . ?
C12 H12B 0.9601 . ?
C12 H12C 0.9601 . ?
C17 H17 0.9601 . ?
C4 H4 0.9600 . ?
C5 H5 0.9599 . ?
C14 H14A 0.9600 . ?
C14 H14B 0.9600 . ?
C14 H14C 0.9600 . ?
C13 H13A 0.9599 . ?
C13 H13B 0.9602 . ?
C13 H13C 0.9600 . ?
C22 H22A 1.0243 . ?
C22 H22B 0.9600 . ?
C22 H22C 0.9600 . ?
